data_4030827
loop_
_publ_author_name
'Boinski, Tomasz'
'Cieszkowski, Artur'
'Rosa, Bart\/lomiej'
'Szumna, Agnieszka'

_publ_section_title
;
 Hybrid [n]Arenes through Thermodynamically Driven Macrocyclization
 Reactions.
;
_journal_issue 7
_journal_name_full 'The Journal of organic chemistry'
_journal_page_first 3488
_journal_paper_doi 10.1021/acs.joc.5b00099
_journal_volume 80
_journal_year 2015
_chemical_formula_moiety 'C36 H40 O8'
_chemical_formula_sum 'C36 H40 O8'
_chemical_formula_weight 600.68
_chemical_name_systematic
; 
 ? 
;
_space_group_IT_number 14
_symmetry_cell_setting monoclinic
_symmetry_space_group_name_Hall '-P 2ybc'
_symmetry_space_group_name_H-M 'P 1 21/c 1'
_atom_sites_solution_hydrogens geom
_atom_sites_solution_primary direct
_atom_sites_solution_secondary difmap
_audit_creation_method SHELXL-97
_cell_angle_alpha 90.00
_cell_angle_beta 108.023(3)
_cell_angle_gamma 90.00
_cell_formula_units_Z 4
_cell_length_a 8.5228(2)
_cell_length_b 33.0695(8)
_cell_length_c 11.6141(3)
_cell_measurement_reflns_used 5193
_cell_measurement_temperature 100.01(10)
_cell_measurement_theta_max 69.5250
_cell_measurement_theta_min 4.2110
_cell_volume 3112.76(14)
_computing_cell_refinement
;
CrysAlisPro, Agilent Technologies,
Version 1.171.36.32 (release 02-08-2013 CrysAlis171 .NET)
(compiled Aug  2 2013,16:46:58)
;
_computing_data_collection
;
CrysAlisPro, Agilent Technologies,
Version 1.171.36.32 (release 02-08-2013 CrysAlis171 .NET)
(compiled Aug  2 2013,16:46:58)
;
_computing_data_reduction
;
CrysAlisPro, Agilent Technologies,
Version 1.171.36.32 (release 02-08-2013 CrysAlis171 .NET)
(compiled Aug  2 2013,16:46:58)
;
_computing_molecular_graphics X-seed
_computing_publication_material X-seed
_computing_structure_refinement 'SHELXL-97 (Sheldrick, 1997)'
_computing_structure_solution 'SHELXS-97 (Sheldrick, 1990)'
_diffrn_ambient_temperature 100.01(10)
_diffrn_detector_area_resol_mean 16.2974
_diffrn_measured_fraction_theta_full 0.983
_diffrn_measured_fraction_theta_max 0.983
_diffrn_measurement_device_type 'SuperNova, Dual, Cu at zero, Eos'
_diffrn_radiation_monochromator mirror
_diffrn_radiation_source 'SuperNova (Cu) X-ray Source'
_diffrn_radiation_type 'Cu K\a'
_diffrn_radiation_wavelength 1.5418
_diffrn_reflns_av_R_equivalents 0.0368
_diffrn_reflns_av_sigmaI/netI 0.0484
_diffrn_reflns_limit_h_max 10
_diffrn_reflns_limit_h_min -8
_diffrn_reflns_limit_k_max 40
_diffrn_reflns_limit_k_min -36
_diffrn_reflns_limit_l_max 14
_diffrn_reflns_limit_l_min -12
_diffrn_reflns_number 11621
_diffrn_reflns_theta_full 69.47
_diffrn_reflns_theta_max 69.47
_diffrn_reflns_theta_min 4.82
_exptl_absorpt_coefficient_mu 0.732
_exptl_absorpt_correction_T_max 1.00000
_exptl_absorpt_correction_T_min 0.74199
_exptl_absorpt_correction_type multi-scan
_exptl_absorpt_process_details
;
CrysAlisPro, Agilent Technologies,
Version 1.171.36.32 (release 02-08-2013 CrysAlis171 .NET)
(compiled Aug  2 2013,16:46:58)
Empirical absorption correction using spherical harmonics,
 implemented in SCALE3 ABSPACK scaling algorithm.
;
_exptl_crystal_density_diffrn 1.282
_exptl_crystal_density_method 'not measured'
_exptl_crystal_F_000 1280
_exptl_crystal_size_max 0.25
_exptl_crystal_size_mid 0.25
_exptl_crystal_size_min 0.07
_refine_diff_density_max 0.405
_refine_diff_density_min -0.291
_refine_diff_density_rms 0.074
_refine_ls_extinction_method none
_refine_ls_goodness_of_fit_ref 1.164
_refine_ls_hydrogen_treatment mixed
_refine_ls_matrix_type full
_refine_ls_number_parameters 405
_refine_ls_number_reflns 5746
_refine_ls_number_restraints 0
_refine_ls_restrained_S_all 1.164
_refine_ls_R_factor_all 0.0864
_refine_ls_R_factor_gt 0.0790
_refine_ls_shift/su_max 0.000
_refine_ls_shift/su_mean 0.000
_refine_ls_structure_factor_coef Fsqd
_refine_ls_weighting_details 'calc w=1/[\s^2^(Fo^2^)+(0.0704P)^2^+5.2347P] where P=(Fo^2^+2Fc^2^)/3'
_refine_ls_weighting_scheme calc
_refine_ls_wR_factor_gt 0.1994
_refine_ls_wR_factor_ref 0.2032
_reflns_number_gt 5096
_reflns_number_total 5746
_reflns_threshold_expression >2sigma(I)
_cod_data_source_file 9.cif
_cod_data_source_block z:\aga\crystals\as1\struct\as1
_cod_depositor_comments
;
The following automatic conversions were performed:

'_symmetry_cell_setting' value 'Monoclinic' changed to 'monoclinic'
according to
/usr/data/users/saulius/crontab/automatic-downloads/rss-feeds/ACS/lib/dictionaries/cif_core.dic
dictionary named 'cif_core.dic' version 2.4.2 from 2011-04-26.

Automatic conversion script
Id: cif_fix_values 3105 2015-03-04 15:46:00Z robertas 

 Adding full bibliography for 4030825--4030830.cif.
;
_cod_original_cell_volume 3112.76(13)
_cod_original_sg_symbol_H-M P21/c
_cod_database_code 4030827

loop_
_symmetry_equiv_pos_as_xyz
'x, y, z'
'-x, y+1/2, -z+1/2'
'-x, -y, -z'
'x, -y-1/2, z-1/2'

loop_
_atom_site_label
_atom_site_type_symbol
_atom_site_fract_x
_atom_site_fract_y
_atom_site_fract_z
_atom_site_U_iso_or_equiv
_atom_site_adp_type
_atom_site_occupancy
_atom_site_symmetry_multiplicity
_atom_site_calc_flag
_atom_site_refinement_flags
O1 O -0.5122(3) 0.24599(7) 0.4925(2) 0.0297(5) Uani 1 1 d .
O2 O -0.0001(3) 0.23131(7) 0.3928(2) 0.0299(5) Uani 1 1 d .
O3 O -0.1707(3) 0.02883(8) 0.4821(2) 0.0349(6) Uani 1 1 d .
O4 O -0.3001(3) -0.00696(7) 0.2752(2) 0.0327(5) Uani 1 1 d .
O5 O -0.2599(3) 0.14247(8) -0.1817(2) 0.0328(6) Uani 1 1 d .
O6 O -0.8527(3) 0.14849(8) -0.2600(2) 0.0328(6) Uani 1 1 d .
O7 O -0.8098(3) 0.03741(7) 0.0759(2) 0.0296(5) Uani 1 1 d .
O8 O -0.6165(3) 0.09897(7) 0.4754(2) 0.0317(5) Uani 1 1 d .
C1 C -0.4660(4) 0.19033(9) 0.3838(3) 0.0214(6) Uani 1 1 d .
C2 C -0.4080(4) 0.22675(9) 0.4411(3) 0.0233(6) Uani 1 1 d .
C3 C -0.2524(4) 0.24165(9) 0.4453(3) 0.0257(6) Uani 1 1 d .
H3 H -0.2147 0.2668 0.4830 0.031 Uiso 1 1 calc R
C4 C -0.1544(4) 0.21916(9) 0.3937(3) 0.0232(6) Uani 1 1 d .
C5 C -0.2046(4) 0.18141(9) 0.3413(3) 0.0217(6) Uani 1 1 d .
C6 C -0.3618(4) 0.16835(9) 0.3359(3) 0.0215(6) Uani 1 1 d .
H6 H -0.3998 0.1432 0.2976 0.026 Uiso 1 1 calc R
C7 C -0.0917(4) 0.15656(9) 0.2900(3) 0.0242(6) Uani 1 1 d .
H7A H -0.0956 0.1677 0.2101 0.029 Uiso 1 1 calc R
H7B H 0.0231 0.1592 0.3443 0.029 Uiso 1 1 calc R
C8 C -0.1368(3) 0.11222(9) 0.2754(3) 0.0209(6) Uani 1 1 d .
C9 C -0.1256(4) 0.09070(10) 0.3827(3) 0.0242(6) Uani 1 1 d .
H9 H -0.0815 0.1040 0.4584 0.029 Uiso 1 1 calc R
C10 C -0.1760(4) 0.05133(10) 0.3816(3) 0.0257(6) Uani 1 1 d .
C11 C -0.2431(4) 0.03140(9) 0.2692(3) 0.0248(6) Uani 1 1 d .
C12 C -0.2460(3) 0.05156(9) 0.1650(3) 0.0227(6) Uani 1 1 d .
H12 H -0.2845 0.0377 0.0899 0.027 Uiso 1 1 calc R
C13 C -0.1944(3) 0.09198(9) 0.1651(3) 0.0199(6) Uani 1 1 d .
C14 C -0.2061(3) 0.11059(9) 0.0444(3) 0.0213(6) Uani 1 1 d .
H14A H -0.1536 0.0920 0.0005 0.026 Uiso 1 1 calc R
H14B H -0.1414 0.1360 0.0590 0.026 Uiso 1 1 calc R
C15 C -0.3795(3) 0.12004(9) -0.0371(3) 0.0201(6) Uani 1 1 d .
C16 C -0.4017(4) 0.13667(10) -0.1511(3) 0.0251(6) Uani 1 1 d .
C17 C -0.5571(4) 0.14664(11) -0.2274(3) 0.0291(7) Uani 1 1 d .
H17 H -0.5699 0.1579 -0.3051 0.035 Uiso 1 1 calc R
C18 C -0.6954(4) 0.13991(10) -0.1885(3) 0.0247(6) Uani 1 1 d .
C19 C -0.6784(3) 0.12294(9) -0.0757(3) 0.0202(6) Uani 1 1 d .
C20 C -0.5201(4) 0.11371(8) -0.0018(3) 0.0198(6) Uani 1 1 d .
H20 H -0.5070 0.1026 0.0761 0.024 Uiso 1 1 calc R
C21 C -0.8308(3) 0.11404(9) -0.0374(3) 0.0217(6) Uani 1 1 d .
H21A H -0.9097 0.1368 -0.0626 0.026 Uiso 1 1 calc R
H21B H -0.8854 0.0893 -0.0793 0.026 Uiso 1 1 calc R
C22 C -0.7878(3) 0.10808(9) 0.0984(3) 0.0205(6) Uani 1 1 d .
C23 C -0.7730(3) 0.07023(9) 0.1529(3) 0.0230(6) Uani 1 1 d .
C24 C -0.7193(4) 0.06609(9) 0.2787(3) 0.0252(6) Uani 1 1 d .
H24 H -0.7120 0.0401 0.3146 0.030 Uiso 1 1 calc R
C25 C -0.6767(4) 0.10040(10) 0.3510(3) 0.0232(6) Uani 1 1 d .
C26 C -0.6923(3) 0.13887(9) 0.2998(3) 0.0219(6) Uani 1 1 d .
C27 C -0.7487(3) 0.14150(9) 0.1747(3) 0.0211(6) Uani 1 1 d .
H27 H -0.7614 0.1676 0.1389 0.025 Uiso 1 1 calc R
C28 C -0.6389(4) 0.17655(10) 0.3755(3) 0.0243(6) Uani 1 1 d .
H28A H -0.6440 0.1713 0.4582 0.029 Uiso 1 1 calc R
H28B H -0.7174 0.1986 0.3401 0.029 Uiso 1 1 calc R
C29 C -0.4484(4) 0.27886(11) 0.5708(4) 0.0363(8) Uani 1 1 d .
H29A H -0.3455 0.2707 0.6318 0.055 Uiso 1 1 calc R
H29B H -0.5289 0.2871 0.6111 0.055 Uiso 1 1 calc R
H29C H -0.4267 0.3016 0.5239 0.055 Uiso 1 1 calc R
C30 C 0.0591(4) 0.26920(11) 0.4468(4) 0.0426(9) Uani 1 1 d .
H30A H -0.0166 0.2907 0.4054 0.064 Uiso 1 1 calc R
H30B H 0.1689 0.2743 0.4395 0.064 Uiso 1 1 calc R
H30C H 0.0657 0.2687 0.5325 0.064 Uiso 1 1 calc R
C31 C -0.0843(5) 0.04640(13) 0.5958(3) 0.0439(9) Uani 1 1 d .
H31A H 0.0267 0.0543 0.5961 0.066 Uiso 1 1 calc R
H31B H -0.0761 0.0267 0.6604 0.066 Uiso 1 1 calc R
H31C H -0.1440 0.0704 0.6092 0.066 Uiso 1 1 calc R
C32 C -0.3761(5) -0.02660(11) 0.1626(3) 0.0392(8) Uani 1 1 d .
H32A H -0.4681 -0.0101 0.1137 0.059 Uiso 1 1 calc R
H32B H -0.4176 -0.0531 0.1774 0.059 Uiso 1 1 calc R
H32C H -0.2951 -0.0301 0.1192 0.059 Uiso 1 1 calc R
C33 C -0.2769(4) 0.15974(16) -0.2974(3) 0.0465(11) Uani 1 1 d .
H33A H -0.3521 0.1431 -0.3606 0.070 Uiso 1 1 calc R
H33B H -0.1686 0.1608 -0.3103 0.070 Uiso 1 1 calc R
H33C H -0.3215 0.1872 -0.3007 0.070 Uiso 1 1 calc R
C34 C -0.8706(4) 0.16829(15) -0.3725(3) 0.0454(10) Uani 1 1 d .
H34A H -0.8093 0.1938 -0.3575 0.068 Uiso 1 1 calc R
H34B H -0.9877 0.1738 -0.4134 0.068 Uiso 1 1 calc R
H34C H -0.8272 0.1509 -0.4237 0.068 Uiso 1 1 calc R
C35 C -0.8307(5) -0.00052(10) 0.1274(3) 0.0342(8) Uani 1 1 d .
H35A H -0.7272 -0.0083 0.1885 0.051 Uiso 1 1 calc R
H35B H -0.8610 -0.0211 0.0636 0.051 Uiso 1 1 calc R
H35C H -0.9182 0.0017 0.1654 0.051 Uiso 1 1 calc R
C36 C -0.5863(6) 0.06002(12) 0.5308(3) 0.0480(10) Uani 1 1 d .
H36A H -0.6911 0.0456 0.5162 0.072 Uiso 1 1 calc R
H36B H -0.5333 0.0631 0.6181 0.072 Uiso 1 1 calc R
H36C H -0.5137 0.0446 0.4960 0.072 Uiso 1 1 calc R

loop_
_atom_site_aniso_label
_atom_site_aniso_U_11
_atom_site_aniso_U_22
_atom_site_aniso_U_33
_atom_site_aniso_U_23
_atom_site_aniso_U_13
_atom_site_aniso_U_12
O1 0.0238(11) 0.0296(11) 0.0382(13) -0.0101(10) 0.0132(9) 0.0005(9)
O2 0.0184(10) 0.0294(12) 0.0435(14) -0.0047(10) 0.0120(9) -0.0062(9)
O3 0.0424(14) 0.0358(13) 0.0273(12) 0.0078(10) 0.0117(10) -0.0016(11)
O4 0.0425(13) 0.0247(11) 0.0324(12) 0.0009(9) 0.0141(10) -0.0031(10)
O5 0.0166(10) 0.0593(16) 0.0258(12) 0.0115(10) 0.0114(9) 0.0022(10)
O6 0.0163(10) 0.0566(15) 0.0269(12) 0.0142(10) 0.0085(9) 0.0042(10)
O7 0.0373(13) 0.0269(11) 0.0283(11) -0.0035(9) 0.0153(10) -0.0078(9)
O8 0.0404(13) 0.0338(12) 0.0218(11) 0.0002(9) 0.0109(10) -0.0074(10)
C1 0.0179(13) 0.0245(14) 0.0234(14) 0.0009(11) 0.0087(11) 0.0004(11)
C2 0.0194(14) 0.0270(15) 0.0252(15) 0.0000(12) 0.0093(12) 0.0031(11)
C3 0.0206(14) 0.0221(14) 0.0323(16) -0.0036(12) 0.0052(12) -0.0019(11)
C4 0.0141(13) 0.0283(15) 0.0259(15) 0.0031(12) 0.0045(11) -0.0020(11)
C5 0.0170(13) 0.0259(15) 0.0223(14) 0.0034(11) 0.0064(11) 0.0017(11)
C6 0.0191(13) 0.0225(14) 0.0242(14) -0.0002(11) 0.0088(11) -0.0014(11)
C7 0.0174(13) 0.0306(16) 0.0275(15) 0.0016(12) 0.0110(12) -0.0002(11)
C8 0.0126(12) 0.0284(15) 0.0235(14) 0.0026(11) 0.0082(11) 0.0042(11)
C9 0.0196(13) 0.0309(16) 0.0234(15) -0.0003(12) 0.0088(11) 0.0018(12)
C10 0.0240(14) 0.0298(16) 0.0251(15) 0.0060(12) 0.0100(12) 0.0055(12)
C11 0.0248(14) 0.0240(15) 0.0287(16) 0.0025(12) 0.0129(12) 0.0029(12)
C12 0.0170(13) 0.0283(15) 0.0231(14) -0.0007(12) 0.0065(11) 0.0033(11)
C13 0.0110(12) 0.0281(15) 0.0232(14) 0.0030(11) 0.0090(10) 0.0043(10)
C14 0.0159(13) 0.0283(15) 0.0215(14) 0.0017(11) 0.0082(11) 0.0007(11)
C15 0.0155(13) 0.0240(14) 0.0232(14) 0.0007(11) 0.0095(11) 0.0012(10)
C16 0.0169(14) 0.0355(17) 0.0266(15) 0.0023(12) 0.0124(12) -0.0010(12)
C17 0.0206(15) 0.0438(19) 0.0249(15) 0.0078(13) 0.0101(12) 0.0004(13)
C18 0.0152(13) 0.0345(16) 0.0248(15) 0.0039(12) 0.0070(12) 0.0011(12)
C19 0.0160(13) 0.0238(14) 0.0229(14) -0.0003(11) 0.0092(11) 0.0001(10)
C20 0.0187(13) 0.0218(14) 0.0214(14) 0.0001(11) 0.0097(11) -0.0008(11)
C21 0.0133(12) 0.0300(15) 0.0236(15) 0.0025(11) 0.0083(11) 0.0003(11)
C22 0.0098(12) 0.0296(15) 0.0252(15) 0.0017(12) 0.0099(11) -0.0004(10)
C23 0.0161(13) 0.0283(15) 0.0274(15) -0.0020(12) 0.0108(11) -0.0034(11)
C24 0.0245(14) 0.0247(15) 0.0285(16) 0.0017(12) 0.0113(12) -0.0042(11)
C25 0.0203(13) 0.0324(16) 0.0209(14) 0.0006(12) 0.0120(11) -0.0032(11)
C26 0.0129(12) 0.0266(15) 0.0297(15) -0.0010(12) 0.0117(11) -0.0012(11)
C27 0.0121(12) 0.0246(14) 0.0307(16) 0.0047(12) 0.0124(11) 0.0010(10)
C28 0.0206(14) 0.0303(16) 0.0265(15) -0.0022(12) 0.0140(12) -0.0017(12)
C29 0.0334(17) 0.0322(17) 0.047(2) -0.0152(15) 0.0178(16) -0.0001(14)
C30 0.0244(16) 0.0344(19) 0.070(3) -0.0125(18) 0.0164(17) -0.0120(14)
C31 0.052(2) 0.052(2) 0.0260(18) 0.0084(16) 0.0113(16) -0.0058(18)
C32 0.054(2) 0.0319(18) 0.0378(19) -0.0080(15) 0.0230(17) -0.0108(16)
C33 0.0223(16) 0.092(3) 0.0318(19) 0.023(2) 0.0176(14) 0.0015(18)
C34 0.0231(16) 0.087(3) 0.0282(18) 0.0233(19) 0.0104(14) 0.0067(18)
C35 0.047(2) 0.0279(16) 0.0325(17) -0.0024(13) 0.0194(15) -0.0067(14)
C36 0.076(3) 0.040(2) 0.0245(17) 0.0056(15) 0.0108(18) -0.011(2)

loop_
_atom_type_symbol
_atom_type_description
_atom_type_scat_dispersion_real
_atom_type_scat_dispersion_imag
_atom_type_scat_source
C C 0.0181 0.0091 'International Tables Vol C Tables 4.2.6.8 and 6.1.1.4'
H H 0.0000 0.0000 'International Tables Vol C Tables 4.2.6.8 and 6.1.1.4'
N N 0.0311 0.0180 'International Tables Vol C Tables 4.2.6.8 and 6.1.1.4'
O O 0.0492 0.0322 'International Tables Vol C Tables 4.2.6.8 and 6.1.1.4'

loop_
_geom_angle_atom_site_label_1
_geom_angle_atom_site_label_2
_geom_angle_atom_site_label_3
_geom_angle
C2 O1 C29 117.7(3)
C4 O2 C30 117.6(3)
C10 O3 C31 116.1(3)
C11 O4 C32 116.4(3)
C16 O5 C33 117.3(2)
C18 O6 C34 117.2(2)
C23 O7 C35 117.0(3)
C25 O8 C36 117.4(3)
C6 C1 C2 117.9(3)
C6 C1 C28 123.1(3)
C2 C1 C28 119.1(3)
O1 C2 C1 115.3(3)
O1 C2 C3 123.7(3)
C1 C2 C3 121.0(3)
C4 C3 C2 119.1(3)
O2 C4 C3 123.4(3)
O2 C4 C5 114.9(3)
C3 C4 C5 121.6(3)
C6 C5 C4 117.3(3)
C6 C5 C7 122.2(3)
C4 C5 C7 120.6(3)
C1 C6 C5 123.1(3)
C8 C7 C5 113.5(2)
C13 C8 C9 118.5(3)
C13 C8 C7 125.1(3)
C9 C8 C7 116.3(3)
C10 C9 C8 122.3(3)
C9 C10 O3 125.4(3)
C9 C10 C11 119.2(3)
O3 C10 C11 115.4(3)
O4 C11 C12 125.8(3)
O4 C11 C10 115.7(3)
C12 C11 C10 118.5(3)
C11 C12 C13 122.6(3)
C8 C13 C12 118.6(3)
C8 C13 C14 124.2(3)
C12 C13 C14 117.2(3)
C13 C14 C15 115.8(2)
C16 C15 C20 117.5(3)
C16 C15 C14 119.6(2)
C20 C15 C14 122.9(3)
O5 C16 C17 122.9(3)
O5 C16 C15 115.4(3)
C17 C16 C15 121.6(3)
C16 C17 C18 119.1(3)
O6 C18 C19 116.8(3)
O6 C18 C17 122.2(3)
C19 C18 C17 120.9(3)
C20 C19 C18 118.0(3)
C20 C19 C21 121.9(3)
C18 C19 C21 120.1(3)
C19 C20 C15 122.8(3)
C22 C21 C19 112.0(2)
C23 C22 C27 117.1(3)
C23 C22 C21 123.2(3)
C27 C22 C21 119.4(3)
O7 C23 C22 116.3(3)
O7 C23 C24 122.4(3)
C22 C23 C24 121.2(3)
C25 C24 C23 119.4(3)
O8 C25 C24 123.3(3)
O8 C25 C26 115.7(3)
C24 C25 C26 121.0(3)
C27 C26 C25 117.4(3)
C27 C26 C28 120.2(3)
C25 C26 C28 122.2(3)
C26 C27 C22 123.7(3)
C26 C28 C1 113.4(2)

loop_
_geom_bond_atom_site_label_1
_geom_bond_atom_site_label_2
_geom_bond_distance
O1 C2 1.371(4)
O1 C29 1.414(4)
O2 C4 1.378(4)
O2 C30 1.422(4)
O3 C10 1.373(4)
O3 C31 1.422(5)
O4 C11 1.368(4)
O4 C32 1.423(4)
O5 C16 1.375(4)
O5 C33 1.425(4)
O6 C18 1.371(4)
O6 C34 1.427(4)
O7 C23 1.379(4)
O7 C35 1.424(4)
O8 C25 1.377(4)
O8 C36 1.427(5)
C1 C6 1.391(4)
C1 C2 1.391(4)
C1 C28 1.516(4)
C2 C3 1.401(4)
C3 C4 1.386(5)
C4 C5 1.397(4)
C5 C6 1.391(4)
C5 C7 1.520(4)
C7 C8 1.512(4)
C8 C13 1.392(4)
C8 C9 1.413(4)
C9 C10 1.370(5)
C10 C11 1.415(5)
C11 C12 1.375(4)
C12 C13 1.407(4)
C13 C14 1.506(4)
C14 C15 1.521(4)
C15 C16 1.391(4)
C15 C20 1.397(4)
C16 C17 1.386(5)
C17 C18 1.404(4)
C18 C19 1.391(4)
C19 C20 1.390(4)
C19 C21 1.526(4)
C21 C22 1.518(4)
C22 C23 1.391(4)
C22 C27 1.391(4)
C23 C24 1.396(5)
C24 C25 1.391(4)
C25 C26 1.393(4)
C26 C27 1.386(4)
C26 C28 1.511(4)
